data_1001254
loop_
_publ_author_name
'Vetter, G'
'Queyroux, F'
'Labbe, P'
'Goreaud, M'

_publ_section_title
;
Determination structurale de Nd~2~ Ge~2~ O~7~
;
_journal_coden_ASTM JSSCBI
_journal_name_full 'Journal of Solid State Chemistry'
_journal_page_first 293
_journal_page_last 302
_journal_paper_doi 10.1016/0022-4596(82)90174-8
_journal_volume 45
_journal_year 1982
_chemical_formula_structural 'Nd2 Ge2 O7'
_chemical_formula_sum 'Ge2 Nd2 O7'
_chemical_name_systematic 'Dineodymium digermanate'
_space_group_IT_number 2
_symmetry_cell_setting triclinic
_symmetry_Int_Tables_number 2
_symmetry_space_group_name_Hall '-P 1'
_symmetry_space_group_name_H-M 'P -1'
_cell_angle_alpha 91.456(13)
_cell_angle_beta 90.728(17)
_cell_angle_gamma 95.150(16)
_cell_formula_units_Z 12
_cell_length_a 37.6093(99)
_cell_length_b 6.9222(3)
_cell_length_c 6.9234(12)
_cell_volume 1794.4
_refine_ls_R_factor_all 0.061
_cod_database_code 1001254

loop_
_symmetry_equiv_pos_as_xyz
x,y,z
-x,-y,-z

loop_
_atom_site_label
_atom_site_type_symbol
_atom_site_symmetry_multiplicity
_atom_site_Wyckoff_symbol
_atom_site_fract_x
_atom_site_fract_y
_atom_site_fract_z
_atom_site_occupancy
_atom_site_attached_hydrogens
_atom_site_calc_flag
Nd1 Nd3+ 2 i 0.04612(3) 0.36790(13) 0.38006(13) 1. 0 d
Nd2 Nd3+ 2 i 0.04482(3) 0.66242(13) 0.88878(13) 1. 0 d
Nd3 Nd3+ 2 i 0.13044(3) 0.15101(12) 0.45431(12) 1. 0 d
Nd4 Nd3+ 2 i 0.13053(3) 0.64378(12) 0.18877(13) 1. 0 d
Nd5 Nd3+ 2 i 0.20613(3) 0.82311(13) 0.55574(13) 1. 0 d
Nd6 Nd3+ 2 i 0.19696(3) 0.28901(13) 0.87859(13) 1. 0 d
Nd7 Nd3+ 2 i 0.29927(3) 0.17178(12) 0.14453(13) 1. 0 d
Nd8 Nd3+ 2 i 0.29343(2) 0.67374(12) 0.40766(12) 1. 0 d
Nd9 Nd3+ 2 i 0.36794(2) 0.84085(12) 0.81042(13) 1. 0 d
Nd10 Nd3+ 2 i 0.37106(3) 0.34184(12) 0.54198(13) 1. 0 d
Nd11 Nd3+ 2 i 0.45589(3) 0.81675(13) 0.10985(13) 1. 0 d
Nd12 Nd3+ 2 i 0.45374(2) 0.11419(12) 0.61792(12) 1. 0 d
Ge1 Ge4+ 2 i 0.04091(5) 0.85084(25) 0.37640(26) 1. 0 d
Ge2 Ge4+ 2 i 0.03049(6) 0.19004(26) 0.86932(28) 1. 0 d
Ge3 Ge4+ 2 i 0.10603(5) 0.13137(25) 0.99580(25) 1. 0 d
Ge4 Ge4+ 2 i 0.12940(5) 0.62243(24) 0.66392(26) 1. 0 d
Ge5 Ge4+ 2 i 0.21058(5) 0.33683(25) 0.34853(25) 1. 0 d
Ge6 Ge4+ 2 i 0.22349(5) 0.82503(25) 0.04686(26) 1. 0 d
Ge7 Ge4+ 2 i 0.27897(5) 0.55281(26) 0.90225(26) 1. 0 d
Ge8 Ge4+ 2 i 0.29088(5) 0.15760(25) 0.65071(25) 1. 0 d
Ge9 Ge4+ 2 i 0.37276(5) 0.86681(25) 0.33492(24) 1. 0 d
Ge10 Ge4+ 2 i 0.39222(5) 0.35227(24) 0.00286(25) 1. 0 d
Ge11 Ge4+ 2 i 0.46819(5) 0.29521(25) 0.12579(25) 1. 0 d
Ge12 Ge4+ 2 i 0.46012(5) 0.63940(24) 0.62801(25) 1. 0 d
O1 O2- 2 i 0.0077(7) 0.9447(36) 0.2294(37) 1. 0 d
O2 O2- 2 i 0.0229(5) 0.6996(27) 0.5603(28) 1. 0 d
O3 O2- 2 i 0.0168(7) 0.3296(35) 0.0605(37) 1. 0 d
O4 O2- 2 i 0.0637(5) 0.0241(27) 0.9120(28) 1. 0 d
O5 O2- 2 i 0.0648(6) 0.0568(28) 0.4531(29) 1. 0 d
O6 O2- 2 i 0.0426(7) 0.3717(36) 0.7035(37) 1. 0 d
O7 O2- 2 i 0.0606(6) 0.6841(30) 0.2286(30) 1. 0 d
O8 O2- 2 i 0.1239(6) 0.9734(30) 0.1533(30) 1. 0 d
O9 O2- 2 i 0.1404(5) 0.8208(27) 0.5117(28) 1. 0 d
O10 O2- 2 i 0.1056(6) 0.6787(31) 0.8716(32) 1. 0 d
O11 O2- 2 i 0.1070(6) 0.4638(28) 0.4890(29) 1. 0 d
O12 O2- 2 i 0.0931(6) 0.3298(32) 0.1365(33) 1. 0 d
O13 O2- 2 i 0.1348(5) 0.1933(27) 0.8035(28) 1. 0 d
O14 O2- 2 i 0.2089(6) 0.9666(29) 0.8675(29) 1. 0 d
O15 O2- 2 i 0.1928(5) 0.7785(27) 0.2184(28) 1. 0 d
O16 O2- 2 i 0.1691(6) 0.5564(30) 0.7275(31) 1. 0 d
O17 O2- 2 i 0.1698(6) 0.3747(29) 0.2262(30) 1. 0 d
O18 O2- 2 i 0.1938(6) 0.1813(28) 0.5253(29) 1. 0 d
O19 O2- 2 i 0.2337(6) 0.6036(30) 0.9105(31) 1. 0 d
O20 O2- 2 i 0.2352(6) 0.5408(29) 0.4542(30) 1. 0 d
O21 O2- 2 i 0.2354(6) 0.2295(32) 0.1752(33) 1. 0 d
O22 O2- 2 i 0.2664(6) 0.2975(32) 0.8161(32) 1. 0 d
O23 O2- 2 i 0.2664(5) 0.8683(28) 0.1347(29) 1. 0 d
O24 O2- 2 i 0.2673(6) 0.9599(28) 0.5513(29) 1. 0 d
O25 O2- 2 i 0.3008(5) 0.5077(27) 0.1166(27) 1. 0 d
O26 O2- 2 i 0.3075(6) 0.3178(28) 0.4660(28) 1. 0 d
O27 O2- 2 i 0.3300(7) 0.9329(35) 0.2788(36) 1. 0 d
O28 O2- 2 i 0.3073(5) 0.6821(27) 0.7487(28) 1. 0 d
O29 O2- 2 i 0.3277(6) 0.1117(29) 0.7895(29) 1. 0 d
O30 O2- 2 i 0.3675(6) 0.3009(31) 0.1962(31) 1. 0 d
O31 O2- 2 i 0.3760(5) 0.5075(25) 0.8376(25) 1. 0 d
O32 O2- 2 i 0.3609(6) 0.6679(30) 0.4817(31) 1. 0 d
O33 O2- 2 i 0.3959(6) 0.8132(29) 0.1327(29) 1. 0 d
O34 O2- 2 i 0.4034(5) 0.1559(27) 0.8641(28) 1. 0 d
O35 O2- 2 i 0.3928(5) 0.0240(26) 0.5093(27) 1. 0 d
O36 O2- 2 i 0.4348(5) 0.4295(28) 0.5530(28) 1. 0 d
O37 O2- 2 i 0.4374(6) 0.4612(29) 0.0866(30) 1. 0 d
O38 O2- 2 i 0.4378(5) 0.8049(25) 0.7730(26) 1. 0 d
O39 O2- 2 i 0.4781(6) 0.7885(28) 0.4491(28) 1. 0 d
O40 O2- 2 i 0.4938(6) 0.5610(31) 0.7816(32) 1. 0 d
O41 O2- 2 i 0.4546(4) 0.1154(21) 0.2762(21) 1. 0 d
O42 O2- 2 i 0.4818(5) 0.1594(24) 0.9280(25) 1. 0 d

loop_
_atom_type_symbol
_atom_type_oxidation_number
Nd3+ 3.000
Ge4+ 4.000
O2- -2.000
